data_4322987
loop_
_publ_author_name
'Scott Chadwick'
'Ulrich Englich'
'Bruce Noll'
'Karin Ruhlandt-Senge'

_publ_section_title
;
 Syntheses and Structure Determinations of Calcium Thiolates
;
_journal_name_full 'Inorganic Chemistry'
_journal_page_first 4718
_journal_page_last 4725
_journal_paper_doi 10.1021/ic980086l
_journal_volume 37
_journal_year 1998
_chemical_formula_sum 'C52 H90 Ca O7 S2'
_chemical_formula_weight 931.44
_space_group_IT_number 61
_symmetry_cell_setting orthorhombic
_symmetry_space_group_name_Hall '-P 2ac 2ab'
_symmetry_space_group_name_H-M 'P b c a'
_atom_sites_solution_hydrogens geom
_atom_sites_solution_primary direct
_atom_sites_solution_secondary difmap
_audit_creation_method SHELXL-97
_cell_angle_alpha 90.00
_cell_angle_beta 90.00
_cell_angle_gamma 90.00
_cell_formula_units_Z 8
_cell_length_a 18.0948(4)
_cell_length_b 16.94080(10)
_cell_length_c 35.0968(7)
_cell_measurement_reflns_used 6180
_cell_measurement_temperature 150(2)
_cell_volume 10758.6(3)
_computing_cell_refinement 'Bruker SMART'
_computing_data_collection 'Bruker SMART'
_computing_data_reduction 'Bruker SHELXTL'
_computing_molecular_graphics 'Bruker SHELXTL'
_computing_publication_material 'Bruker SHELXTL'
_computing_structure_refinement 'SHELXL-97 (Sheldrick, 1997)'
_computing_structure_solution 'SHELXS-97 (Sheldrick, 1990)'
_diffrn_ambient_temperature 150(2)
_diffrn_measured_fraction_theta_full 0.998
_diffrn_measured_fraction_theta_max 0.998
_diffrn_measurement_device_type 'SMART CCD area detector'
_diffrn_measurement_method \w
_diffrn_radiation_monochromator graphite
_diffrn_radiation_source 'fine-focus sealed tube'
_diffrn_radiation_type MoK\a
_diffrn_radiation_wavelength 0.71073
_diffrn_reflns_av_R_equivalents 0.1686
_diffrn_reflns_av_sigmaI/netI 0.1287
_diffrn_reflns_limit_h_max 19
_diffrn_reflns_limit_h_min -16
_diffrn_reflns_limit_k_max 18
_diffrn_reflns_limit_k_min -18
_diffrn_reflns_limit_l_max 37
_diffrn_reflns_limit_l_min -31
_diffrn_reflns_number 38413
_diffrn_reflns_theta_full 22.50
_diffrn_reflns_theta_max 22.50
_diffrn_reflns_theta_min 1.62
_diffrn_standards_decay_% No
_exptl_absorpt_coefficient_mu 0.241
_exptl_absorpt_correction_T_max 0.93
_exptl_absorpt_correction_T_min 0.77
_exptl_absorpt_correction_type SADABS
_exptl_crystal_colour colorless
_exptl_crystal_density_diffrn 1.150
_exptl_crystal_density_method 'not measured'
_exptl_crystal_description plate
_exptl_crystal_F_000 4080
_exptl_crystal_size_max 0.30
_exptl_crystal_size_mid 0.25
_exptl_crystal_size_min 0.07
_refine_diff_density_max 0.533
_refine_diff_density_min -0.525
_refine_diff_density_rms 0.072
_refine_ls_extinction_coef 0.00030(5)
_refine_ls_extinction_expression Fc^*^=kFc[1+0.001xFc^2^\l^3^/sin(2\q)]^-1/4^
_refine_ls_extinction_method SHELXL
_refine_ls_goodness_of_fit_ref 1.201
_refine_ls_hydrogen_treatment mixed
_refine_ls_matrix_type full
_refine_ls_number_parameters 522
_refine_ls_number_reflns 7020
_refine_ls_number_restraints 18
_refine_ls_restrained_S_all 1.200
_refine_ls_R_factor_all 0.1824
_refine_ls_R_factor_gt 0.1238
_refine_ls_shift/su_max 0.000
_refine_ls_shift/su_mean 0.000
_refine_ls_structure_factor_coef Fsqd
_refine_ls_weighting_details 'calc w=1/[\s^2^(Fo^2^)+(0.0000P)^2^+52.9901P] where P=(Fo^2^+2Fc^2^)/3'
_refine_ls_weighting_scheme calc
_refine_ls_wR_factor_gt 0.1667
_refine_ls_wR_factor_ref 0.1862
_reflns_number_gt 4779
_reflns_number_total 7020
_reflns_threshold_expression >2sigma(I)
_cod_data_source_file ic980086l_3.cif
_cod_data_source_block Compound_3
_cod_database_code 4322987

loop_
_symmetry_equiv_pos_as_xyz
'x, y, z'
'-x+1/2, -y, z+1/2'
'-x, y+1/2, -z+1/2'
'x+1/2, -y+1/2, -z'
'-x, -y, -z'
'x-1/2, y, -z-1/2'
'x, -y-1/2, z-1/2'
'-x-1/2, y-1/2, z'

loop_
_atom_site_label
_atom_site_type_symbol
_atom_site_fract_x
_atom_site_fract_y
_atom_site_fract_z
_atom_site_U_iso_or_equiv
_atom_site_adp_type
_atom_site_occupancy
_atom_site_symmetry_multiplicity
_atom_site_calc_flag
_atom_site_refinement_flags
_atom_site_disorder_assembly
_atom_site_disorder_group
Ca1 Ca 0.34793(8) 0.46871(8) 0.11354(4) 0.0200(4) Uani 1 1 d . . .
S1 S 0.31128(11) 0.33978(11) 0.16222(5) 0.0215(5) Uani 1 1 d . . .
C1 C 0.3248(4) 0.3497(4) 0.2124(2) 0.0190(11) Uani 1 1 d . . .
C2 C 0.3899(4) 0.3192(4) 0.2301(2) 0.0190(11) Uani 1 1 d . . .
C3 C 0.4097(4) 0.3496(4) 0.2660(2) 0.026(2) Uani 1 1 d . . .
H3A H 0.4543 0.3319 0.2775 0.031 Uiso 1 1 calc R . .
C4 C 0.3673(4) 0.4039(4) 0.2854(2) 0.023(2) Uani 1 1 d . . .
C5 C 0.2979(4) 0.4204(4) 0.2707(2) 0.026(2) Uani 1 1 d . . .
H5A H 0.2656 0.4529 0.2851 0.032 Uiso 1 1 calc R . .
C6 C 0.2731(4) 0.3918(4) 0.2358(2) 0.0190(11) Uani 1 1 d . . .
C7 C 0.4376(4) 0.2512(4) 0.2136(2) 0.023(2) Uani 1 1 d . . .
C8 C 0.4851(4) 0.2773(5) 0.1796(2) 0.037(2) Uani 1 1 d . . .
H8A H 0.5175 0.3207 0.1875 0.055 Uiso 1 1 calc R . .
H8B H 0.4529 0.2951 0.1589 0.055 Uiso 1 1 calc R . .
H8C H 0.5152 0.2328 0.1709 0.055 Uiso 1 1 calc R . .
C9 C 0.3867(4) 0.1825(4) 0.2020(2) 0.033(2) Uani 1 1 d . . .
H9A H 0.3570 0.1662 0.2239 0.050 Uiso 1 1 calc R . .
H9B H 0.4168 0.1380 0.1932 0.050 Uiso 1 1 calc R . .
H9C H 0.3539 0.1997 0.1813 0.050 Uiso 1 1 calc R . .
C10 C 0.4910(4) 0.2168(5) 0.2432(2) 0.039(2) Uani 1 1 d . . .
H10A H 0.5254 0.2580 0.2516 0.059 Uiso 1 1 calc R . .
H10B H 0.5188 0.1732 0.2319 0.059 Uiso 1 1 calc R . .
H10C H 0.4628 0.1974 0.2652 0.059 Uiso 1 1 calc R . .
C11 C 0.3942(5) 0.4450(5) 0.3221(2) 0.031(2) Uani 1 1 d . . .
C12 C 0.4602(6) 0.4051(6) 0.3397(3) 0.074(4) Uani 1 1 d . . .
H12A H 0.4469 0.3511 0.3470 0.110 Uiso 1 1 calc R . .
H12B H 0.4759 0.4345 0.3623 0.110 Uiso 1 1 calc R . .
H12C H 0.5007 0.4036 0.3212 0.110 Uiso 1 1 calc R . .
C13 C 0.3334(6) 0.4488(7) 0.3518(3) 0.086(4) Uani 1 1 d . . .
H13A H 0.3185 0.3951 0.3588 0.129 Uiso 1 1 calc R . .
H13B H 0.2908 0.4772 0.3414 0.129 Uiso 1 1 calc R . .
H13C H 0.3516 0.4765 0.3745 0.129 Uiso 1 1 calc R . .
C14 C 0.4175(7) 0.5284(6) 0.3115(3) 0.089(4) Uani 1 1 d . . .
H14A H 0.4344 0.5562 0.3344 0.133 Uiso 1 1 calc R . .
H14B H 0.3753 0.5565 0.3005 0.133 Uiso 1 1 calc R . .
H14C H 0.4577 0.5261 0.2929 0.133 Uiso 1 1 calc R . .
C15 C 0.1910(4) 0.4052(4) 0.2249(2) 0.0213(19) Uani 1 1 d . . .
C16 C 0.1446(4) 0.4285(5) 0.2599(2) 0.036(2) Uani 1 1 d . . .
H16A H 0.1635 0.4780 0.2705 0.053 Uiso 1 1 calc R . .
H16B H 0.1478 0.3867 0.2791 0.053 Uiso 1 1 calc R . .
H16C H 0.0929 0.4355 0.2522 0.053 Uiso 1 1 calc R . .
C17 C 0.1814(4) 0.4712(4) 0.1954(2) 0.032(2) Uani 1 1 d . . .
H17A H 0.2101 0.4586 0.1726 0.048 Uiso 1 1 calc R . .
H17B H 0.1989 0.5212 0.2062 0.048 Uiso 1 1 calc R . .
H17C H 0.1290 0.4760 0.1887 0.048 Uiso 1 1 calc R . .
C18 C 0.1570(4) 0.3282(4) 0.2102(2) 0.033(2) Uani 1 1 d . . .
H18A H 0.1841 0.3103 0.1877 0.049 Uiso 1 1 calc R . .
H18B H 0.1051 0.3372 0.2035 0.049 Uiso 1 1 calc R . .
H18C H 0.1600 0.2878 0.2302 0.049 Uiso 1 1 calc R . .
S2 S 0.38343(12) 0.55900(12) 0.05014(6) 0.0337(6) Uani 1 1 d . . .
C19 C 0.3928(4) 0.6484(4) 0.0249(2) 0.0200(19) Uani 1 1 d . . .
C20 C 0.4478(4) 0.7054(4) 0.0346(2) 0.0231(19) Uani 1 1 d . . .
C21 C 0.4552(4) 0.7714(4) 0.0112(2) 0.023(2) Uani 1 1 d . . .
H21A H 0.4924 0.8086 0.0178 0.028 Uiso 1 1 calc R . .
C22 C 0.4135(4) 0.7875(4) -0.02068(19) 0.025(2) Uani 1 1 d D A .
C23 C 0.3589(4) 0.7321(4) -0.0288(2) 0.023(2) Uani 1 1 d . . .
H23A H 0.3280 0.7414 -0.0503 0.028 Uiso 1 1 calc R . .
C24 C 0.3468(4) 0.6641(4) -0.0076(2) 0.0187(18) Uani 1 1 d . . .
C25 C 0.5009(4) 0.6982(5) 0.0687(2) 0.030(2) Uani 1 1 d . . .
C26 C 0.5554(5) 0.7678(5) 0.0717(3) 0.051(3) Uani 1 1 d . . .
H26A H 0.5844 0.7715 0.0482 0.077 Uiso 1 1 calc R . .
H26B H 0.5886 0.7593 0.0934 0.077 Uiso 1 1 calc R . .
H26C H 0.5278 0.8170 0.0755 0.077 Uiso 1 1 calc R . .
C27 C 0.5503(4) 0.6234(5) 0.0652(2) 0.038(2) Uani 1 1 d . . .
H27A H 0.5775 0.6250 0.0411 0.057 Uiso 1 1 calc R . .
H27B H 0.5192 0.5761 0.0659 0.057 Uiso 1 1 calc R . .
H27C H 0.5854 0.6221 0.0865 0.057 Uiso 1 1 calc R . .
C28 C 0.4582(4) 0.6962(5) 0.1062(2) 0.035(2) Uani 1 1 d . . .
H28A H 0.4276 0.7437 0.1083 0.053 Uiso 1 1 calc R . .
H28B H 0.4931 0.6944 0.1275 0.053 Uiso 1 1 calc R . .
H28C H 0.4265 0.6493 0.1068 0.053 Uiso 1 1 calc R . .
C29 C 0.4253(3) 0.8597(4) -0.04582(18) 0.035(2) Uani 1 1 d D . .
C30 C 0.3547(6) 0.9087(6) -0.0474(4) 0.053(2) Uani 0.574(7) 1 d PD A 1
H30A H 0.3146 0.8766 -0.0579 0.079 Uiso 0.574(7) 1 calc PR A 1
H30B H 0.3627 0.9549 -0.0637 0.079 Uiso 0.574(7) 1 calc PR A 1
H30C H 0.3416 0.9260 -0.0216 0.079 Uiso 0.574(7) 1 calc PR A 1
C31 C 0.4470(8) 0.8330(6) -0.0859(2) 0.053(2) Uani 0.574(7) 1 d PD A 1
H31A H 0.4076 0.7999 -0.0966 0.079 Uiso 0.574(7) 1 calc PR A 1
H31B H 0.4930 0.8027 -0.0847 0.079 Uiso 0.574(7) 1 calc PR A 1
H31C H 0.4541 0.8794 -0.1022 0.079 Uiso 0.574(7) 1 calc PR A 1
C32 C 0.4880(6) 0.9109(6) -0.0296(3) 0.053(2) Uani 0.574(7) 1 d PD A 1
H32A H 0.5080 0.8859 -0.0066 0.079 Uiso 0.574(7) 1 calc PR A 1
H32B H 0.4687 0.9633 -0.0231 0.079 Uiso 0.574(7) 1 calc PR A 1
H32C H 0.5272 0.9162 -0.0487 0.079 Uiso 0.574(7) 1 calc PR A 1
C30' C 0.3708(8) 0.8578(8) -0.0794(3) 0.053(2) Uani 0.426(7) 1 d PD A 2
H30D H 0.3407 0.8098 -0.0779 0.079 Uiso 0.426(7) 1 calc PR A 2
H30E H 0.3983 0.8582 -0.1034 0.079 Uiso 0.426(7) 1 calc PR A 2
H30F H 0.3385 0.9043 -0.0782 0.079 Uiso 0.426(7) 1 calc PR A 2
C31' C 0.5041(6) 0.8600(8) -0.0614(4) 0.053(2) Uani 0.426(7) 1 d PD A 2
H31D H 0.5076 0.8231 -0.0829 0.079 Uiso 0.426(7) 1 calc PR A 2
H31E H 0.5385 0.8438 -0.0413 0.079 Uiso 0.426(7) 1 calc PR A 2
H31F H 0.5168 0.9133 -0.0701 0.079 Uiso 0.426(7) 1 calc PR A 2
C32' C 0.4119(10) 0.9348(5) -0.0227(4) 0.053(2) Uani 0.426(7) 1 d PD A 2
H32D H 0.3586 0.9439 -0.0203 0.079 Uiso 0.426(7) 1 calc PR A 2
H32E H 0.4348 0.9798 -0.0357 0.079 Uiso 0.426(7) 1 calc PR A 2
H32F H 0.4337 0.9289 0.0027 0.079 Uiso 0.426(7) 1 calc PR A 2
C33 C 0.2835(4) 0.6080(5) -0.0208(2) 0.025(2) Uani 1 1 d . . .
C34 C 0.2233(4) 0.6031(4) 0.0100(2) 0.031(2) Uani 1 1 d . . .
H34A H 0.2058 0.6563 0.0161 0.047 Uiso 1 1 calc R . .
H34B H 0.2438 0.5785 0.0330 0.047 Uiso 1 1 calc R . .
H34C H 0.1819 0.5712 0.0006 0.047 Uiso 1 1 calc R . .
C35 C 0.3124(5) 0.5248(5) -0.0313(2) 0.039(2) Uani 1 1 d . . .
H35A H 0.2709 0.4916 -0.0394 0.059 Uiso 1 1 calc R . .
H35B H 0.3363 0.5010 -0.0091 0.059 Uiso 1 1 calc R . .
H35C H 0.3482 0.5291 -0.0521 0.059 Uiso 1 1 calc R . .
C36 C 0.2435(5) 0.6389(5) -0.0567(2) 0.046(3) Uani 1 1 d . . .
H36A H 0.2236 0.6917 -0.0516 0.070 Uiso 1 1 calc R . .
H36B H 0.2030 0.6031 -0.0633 0.070 Uiso 1 1 calc R . .
H36C H 0.2786 0.6417 -0.0779 0.070 Uiso 1 1 calc R . .
O1 O 0.2093(3) 0.5061(3) 0.10105(14) 0.0279(14) Uani 1 1 d . . .
C37 C 0.1807(4) 0.5828(5) 0.1112(2) 0.036(2) Uani 1 1 d . . .
H37A H 0.1474 0.5785 0.1335 0.043 Uiso 1 1 calc R . .
H37B H 0.1526 0.6057 0.0897 0.043 Uiso 1 1 calc R . .
C38 C 0.2458(5) 0.6336(4) 0.1206(2) 0.034(2) Uani 1 1 d . . .
H38A H 0.2732 0.6480 0.0972 0.041 Uiso 1 1 calc R . .
H38B H 0.2297 0.6826 0.1335 0.041 Uiso 1 1 calc R . .
O2 O 0.2915(3) 0.5873(3) 0.14546(14) 0.0283(14) Uani 1 1 d . . .
C39 C 0.3246(5) 0.6303(5) 0.1757(2) 0.035(2) Uani 1 1 d . . .
H39A H 0.2862 0.6514 0.1930 0.042 Uiso 1 1 calc R . .
H39B H 0.3537 0.6750 0.1655 0.042 Uiso 1 1 calc R . .
C40 C 0.3732(4) 0.5744(5) 0.1962(2) 0.029(2) Uani 1 1 d . . .
H40A H 0.4029 0.6025 0.2156 0.035 Uiso 1 1 calc R . .
H40B H 0.3435 0.5333 0.2091 0.035 Uiso 1 1 calc R . .
O3 O 0.4201(3) 0.5397(3) 0.16816(14) 0.0284(13) Uani 1 1 d . . .
C41 C 0.4797(4) 0.4951(5) 0.1836(2) 0.035(2) Uani 1 1 d . . .
H41A H 0.4612 0.4460 0.1956 0.042 Uiso 1 1 calc R . .
H41B H 0.5066 0.5262 0.2030 0.042 Uiso 1 1 calc R . .
C42 C 0.5297(4) 0.4760(5) 0.1506(2) 0.038(2) Uani 1 1 d . . .
H42A H 0.5546 0.5245 0.1414 0.046 Uiso 1 1 calc R . .
H42B H 0.5680 0.4377 0.1585 0.046 Uiso 1 1 calc R . .
O4 O 0.4855(3) 0.4436(3) 0.12133(15) 0.0296(14) Uani 1 1 d . . .
C43 C 0.5272(5) 0.3956(5) 0.0955(3) 0.046(3) Uani 1 1 d . . .
H43A H 0.5376 0.3436 0.1072 0.055 Uiso 1 1 calc R . .
H43B H 0.5749 0.4214 0.0895 0.055 Uiso 1 1 calc R . .
C44 C 0.4835(5) 0.3853(5) 0.0602(2) 0.039(2) Uani 1 1 d . . .
H44A H 0.4830 0.4351 0.0454 0.046 Uiso 1 1 calc R . .
H44B H 0.5057 0.3435 0.0442 0.046 Uiso 1 1 calc R . .
O5 O 0.4097(3) 0.3637(3) 0.07077(15) 0.0305(14) Uani 1 1 d . . .
C45 C 0.3677(5) 0.3334(5) 0.0400(2) 0.034(2) Uani 1 1 d . . .
H45A H 0.3922 0.2863 0.0292 0.041 Uiso 1 1 calc R . .
H45B H 0.3631 0.3737 0.0197 0.041 Uiso 1 1 calc R . .
C46 C 0.2933(5) 0.3121(5) 0.0549(2) 0.039(2) Uani 1 1 d . . .
H46A H 0.2619 0.2906 0.0343 0.047 Uiso 1 1 calc R . .
H46B H 0.2975 0.2719 0.0753 0.047 Uiso 1 1 calc R . .
O6 O 0.2623(3) 0.3835(3) 0.06965(14) 0.0274(14) Uani 1 1 d . . .
C47 C 0.1883(4) 0.3744(5) 0.0830(2) 0.036(2) Uani 1 1 d . . .
H47A H 0.1880 0.3497 0.1086 0.043 Uiso 1 1 calc R . .
H47B H 0.1597 0.3406 0.0654 0.043 Uiso 1 1 calc R . .
C48 C 0.1555(4) 0.4559(4) 0.0847(2) 0.034(2) Uani 1 1 d . . .
H48A H 0.1425 0.4743 0.0588 0.040 Uiso 1 1 calc R . .
H48B H 0.1101 0.4557 0.1005 0.040 Uiso 1 1 calc R . .
C1S C 0.2825(7) 0.7267(8) 0.3253(4) 0.098(4) Uiso 1 1 d . . .
H1SA H 0.3332 0.7087 0.3314 0.117 Uiso 1 1 calc R . .
H1SB H 0.2821 0.7851 0.3239 0.117 Uiso 1 1 calc R . .
C2S C 0.2564(8) 0.6916(8) 0.2894(4) 0.105(5) Uiso 1 1 d . . .
H2SA H 0.2292 0.7313 0.2742 0.126 Uiso 1 1 calc R . .
H2SB H 0.2988 0.6725 0.2742 0.126 Uiso 1 1 calc R . .
O1S O 0.2081(6) 0.6263(7) 0.2992(3) 0.146(4) Uiso 1 1 d . . .
C4S C 0.1790(9) 0.6473(9) 0.3347(5) 0.137(6) Uiso 1 1 d . . .
H4S1 H 0.1707 0.5994 0.3503 0.164 Uiso 1 1 calc R . .
H4S2 H 0.1309 0.6743 0.3313 0.164 Uiso 1 1 calc R . .
C5S C 0.2298(10) 0.6984(11) 0.3535(5) 0.170(8) Uiso 1 1 d . . .
H5SA H 0.2560 0.6696 0.3740 0.204 Uiso 1 1 calc R . .
H5SB H 0.2032 0.7435 0.3650 0.204 Uiso 1 1 calc R . .

loop_
_atom_site_aniso_label
_atom_site_aniso_U_11
_atom_site_aniso_U_22
_atom_site_aniso_U_33
_atom_site_aniso_U_23
_atom_site_aniso_U_13
_atom_site_aniso_U_12
Ca1 0.0237(9) 0.0159(8) 0.0204(9) -0.0003(7) 0.0008(7) 0.0008(7)
S1 0.0280(12) 0.0183(10) 0.0181(11) 0.0002(9) -0.0015(9) -0.0006(9)
C1 0.029(3) 0.008(2) 0.021(3) 0.0040(19) 0.005(2) -0.007(2)
C2 0.029(3) 0.008(2) 0.021(3) 0.0040(19) 0.005(2) -0.007(2)
C3 0.017(5) 0.023(5) 0.037(5) 0.004(4) -0.006(4) 0.002(4)
C4 0.027(5) 0.017(4) 0.025(5) 0.002(4) 0.003(4) -0.008(4)
C5 0.037(6) 0.017(4) 0.025(5) 0.003(4) 0.009(4) -0.001(4)
C6 0.029(3) 0.008(2) 0.021(3) 0.0040(19) 0.005(2) -0.007(2)
C7 0.019(5) 0.017(4) 0.034(5) -0.001(4) -0.009(4) 0.004(4)
C8 0.027(6) 0.031(5) 0.052(6) -0.001(5) 0.015(4) 0.010(4)
C9 0.037(6) 0.019(5) 0.043(6) -0.004(4) -0.005(4) 0.007(4)
C10 0.032(6) 0.033(5) 0.052(7) -0.020(5) -0.015(5) 0.004(4)
C11 0.044(6) 0.025(5) 0.024(5) -0.007(4) -0.001(4) -0.009(4)
C12 0.099(9) 0.080(8) 0.042(7) -0.027(6) -0.031(6) 0.016(7)
C13 0.083(9) 0.144(12) 0.030(6) -0.054(7) 0.013(6) -0.030(8)
C14 0.169(13) 0.051(7) 0.047(7) -0.008(6) -0.029(8) -0.044(8)
C15 0.017(5) 0.018(4) 0.028(5) -0.003(4) 0.009(4) -0.007(4)
C16 0.022(5) 0.042(5) 0.042(6) 0.000(4) 0.000(4) 0.005(4)
C17 0.025(5) 0.028(5) 0.044(6) 0.006(4) 0.011(4) -0.001(4)
C18 0.030(5) 0.031(5) 0.037(5) 0.000(4) 0.004(4) -0.005(4)
S2 0.0427(15) 0.0268(12) 0.0315(13) 0.0115(10) 0.0006(11) -0.0026(11)
C19 0.021(5) 0.017(4) 0.022(5) 0.001(4) 0.010(4) 0.004(4)
C20 0.027(5) 0.022(5) 0.019(5) -0.002(4) 0.008(4) -0.003(4)
C21 0.019(5) 0.028(5) 0.024(5) -0.010(4) 0.009(4) -0.013(4)
C22 0.040(6) 0.011(4) 0.025(5) 0.001(4) 0.008(4) 0.002(4)
C23 0.027(5) 0.022(5) 0.021(5) 0.010(4) 0.003(4) 0.010(4)
C24 0.021(5) 0.015(4) 0.020(5) 0.004(4) 0.001(4) 0.001(4)
C25 0.027(5) 0.044(5) 0.018(5) 0.002(4) -0.002(4) -0.009(4)
C26 0.039(6) 0.073(7) 0.042(6) 0.012(5) -0.015(5) -0.026(5)
C27 0.024(5) 0.060(6) 0.030(6) 0.007(5) 0.004(4) 0.011(5)
C28 0.035(6) 0.044(6) 0.027(5) -0.003(4) -0.001(4) 0.003(4)
C29 0.048(6) 0.019(5) 0.038(6) 0.006(4) 0.000(4) -0.002(4)
C30 0.082(7) 0.028(5) 0.048(6) 0.021(4) 0.018(5) 0.002(5)
C31 0.082(7) 0.028(5) 0.048(6) 0.021(4) 0.018(5) 0.002(5)
C32 0.082(7) 0.028(5) 0.048(6) 0.021(4) 0.018(5) 0.002(5)
C30' 0.082(7) 0.028(5) 0.048(6) 0.021(4) 0.018(5) 0.002(5)
C31' 0.082(7) 0.028(5) 0.048(6) 0.021(4) 0.018(5) 0.002(5)
C32' 0.082(7) 0.028(5) 0.048(6) 0.021(4) 0.018(5) 0.002(5)
C33 0.021(5) 0.030(5) 0.023(5) 0.001(4) 0.005(4) -0.005(4)
C34 0.026(5) 0.022(5) 0.046(6) -0.007(4) 0.002(4) -0.008(4)
C35 0.044(6) 0.035(5) 0.038(6) -0.011(4) 0.012(4) -0.006(5)
C36 0.046(6) 0.046(6) 0.047(6) 0.001(5) -0.016(5) -0.012(5)
O1 0.024(3) 0.031(3) 0.029(3) 0.002(3) 0.004(2) 0.004(3)
C37 0.036(6) 0.039(5) 0.032(5) 0.003(4) 0.007(4) 0.022(5)
C38 0.048(6) 0.021(5) 0.034(5) 0.001(4) 0.008(5) 0.010(4)
O2 0.041(4) 0.018(3) 0.026(3) -0.001(3) -0.006(3) 0.001(3)
C39 0.047(6) 0.022(5) 0.036(6) -0.006(4) 0.002(4) -0.008(4)
C40 0.034(6) 0.033(5) 0.019(5) -0.003(4) 0.000(4) -0.016(4)
O3 0.038(4) 0.024(3) 0.024(3) 0.000(3) -0.001(3) 0.003(3)
C41 0.038(6) 0.027(5) 0.039(6) 0.000(4) -0.013(5) 0.001(4)
C42 0.024(5) 0.040(6) 0.052(6) 0.000(5) -0.007(5) -0.012(4)
O4 0.026(3) 0.029(3) 0.034(4) 0.000(3) 0.003(3) 0.005(3)
C43 0.039(6) 0.047(6) 0.052(7) 0.012(5) 0.005(5) 0.014(5)
C44 0.041(6) 0.032(5) 0.044(6) 0.002(5) 0.019(5) 0.018(5)
O5 0.032(4) 0.027(3) 0.033(4) 0.000(3) 0.008(3) 0.005(3)
C45 0.053(7) 0.030(5) 0.020(5) -0.005(4) 0.005(4) 0.010(5)
C46 0.058(7) 0.023(5) 0.036(6) -0.001(4) -0.004(5) -0.005(5)
O6 0.034(4) 0.019(3) 0.029(3) -0.009(3) 0.007(3) -0.003(3)
C47 0.034(6) 0.034(5) 0.038(6) 0.004(4) -0.013(4) -0.009(5)
C48 0.024(5) 0.036(5) 0.041(6) 0.001(4) -0.005(4) -0.011(4)

loop_
_atom_type_symbol
_atom_type_description
_atom_type_scat_dispersion_real
_atom_type_scat_dispersion_imag
_atom_type_scat_source
C C 0.0033 0.0016 'International Tables Vol C Tables 4.2.6.8 and 6.1.1.4'
H H 0.0000 0.0000 'International Tables Vol C Tables 4.2.6.8 and 6.1.1.4'
O O 0.0106 0.0060 'International Tables Vol C Tables 4.2.6.8 and 6.1.1.4'
S S 0.1246 0.1234 'International Tables Vol C Tables 4.2.6.8 and 6.1.1.4'
Ca Ca 0.2262 0.3064 'International Tables Vol C Tables 4.2.6.8 and 6.1.1.4'

loop_
_geom_angle_atom_site_label_1
_geom_angle_atom_site_label_2
_geom_angle_atom_site_label_3
_geom_angle
_geom_angle_site_symmetry_1
_geom_angle_site_symmetry_3
_geom_angle_publ_flag
O2 Ca1 O4 118.89(17) . . ?
O2 Ca1 O5 169.85(17) . . ?
O4 Ca1 O5 61.50(17) . . ?
O2 Ca1 O3 60.58(16) . . ?
O4 Ca1 O3 60.54(17) . . ?
O5 Ca1 O3 121.81(18) . . ?
O2 Ca1 O6 117.51(17) . . ?
O4 Ca1 O6 123.44(17) . . ?
O5 Ca1 O6 62.27(17) . . ?
O3 Ca1 O6 168.84(17) . . ?
O2 Ca1 O1 59.60(16) . . ?
O4 Ca1 O1 174.39(17) . . ?
O5 Ca1 O1 118.89(18) . . ?
O3 Ca1 O1 119.29(17) . . ?
O6 Ca1 O1 57.93(16) . . ?
O2 Ca1 S2 90.62(13) . . ?
O4 Ca1 S2 87.23(13) . . ?
O5 Ca1 S2 79.24(13) . . ?
O3 Ca1 S2 102.65(13) . . ?
O6 Ca1 S2 88.22(13) . . ?
O1 Ca1 S2 87.38(12) . . ?
O2 Ca1 S1 104.51(13) . . ?
O4 Ca1 S1 92.02(13) . . ?
O5 Ca1 S1 85.49(13) . . ?
O3 Ca1 S1 91.67(12) . . ?
O6 Ca1 S1 78.04(12) . . ?
O1 Ca1 S1 93.59(12) . . ?
S2 Ca1 S1 163.02(8) . . ?
C1 S1 Ca1 119.1(2) . . ?
C2 C1 C6 117.9(7) . . ?
C2 C1 S1 120.5(5) . . ?
C6 C1 S1 121.5(6) . . ?
C3 C2 C1 117.8(7) . . ?
C3 C2 C7 117.8(7) . . ?
C1 C2 C7 124.3(7) . . ?
C4 C3 C2 123.0(7) . . ?
C3 C4 C5 117.1(7) . . ?
C3 C4 C11 122.5(7) . . ?
C5 C4 C11 120.4(7) . . ?
C4 C5 C6 123.4(7) . . ?
C5 C6 C1 117.9(7) . . ?
C5 C6 C15 118.4(6) . . ?
C1 C6 C15 123.8(7) . . ?
C8 C7 C10 106.5(7) . . ?
C8 C7 C9 110.4(7) . . ?
C10 C7 C9 105.6(6) . . ?
C8 C7 C2 112.8(6) . . ?
C10 C7 C2 112.2(6) . . ?
C9 C7 C2 109.1(6) . . ?
C12 C11 C13 108.2(8) . . ?
C12 C11 C14 107.4(8) . . ?
C13 C11 C14 109.3(8) . . ?
C12 C11 C4 112.9(7) . . ?
C13 C11 C4 111.3(7) . . ?
C14 C11 C4 107.6(7) . . ?
C18 C15 C17 110.5(6) . . ?
C18 C15 C16 105.5(6) . . ?
C17 C15 C16 106.8(6) . . ?
C18 C15 C6 110.1(6) . . ?
C17 C15 C6 112.4(6) . . ?
C16 C15 C6 111.3(6) . . ?
C19 S2 Ca1 154.0(3) . . ?
C20 C19 C24 118.0(6) . . ?
C20 C19 S2 121.9(6) . . ?
C24 C19 S2 120.1(6) . . ?
C21 C20 C19 118.0(7) . . ?
C21 C20 C25 117.5(7) . . ?
C19 C20 C25 124.5(7) . . ?
C22 C21 C20 125.8(7) . . ?
C21 C22 C23 115.0(6) . . ?
C21 C22 C29 123.6(6) . . ?
C23 C22 C29 121.4(6) . . ?
C24 C23 C22 124.1(7) . . ?
C23 C24 C19 119.1(7) . . ?
C23 C24 C33 117.6(7) . . ?
C19 C24 C33 123.3(6) . . ?
C28 C25 C20 110.8(6) . . ?
C28 C25 C26 106.3(7) . . ?
C20 C25 C26 113.1(7) . . ?
C28 C25 C27 109.9(7) . . ?
C20 C25 C27 111.4(7) . . ?
C26 C25 C27 105.1(7) . . ?
C22 C29 C30 109.9(5) . . ?
C22 C29 C31' 110.0(5) . . ?
C30 C29 C31' 140.1(7) . . ?
C22 C29 C32' 109.8(5) . . ?
C30 C29 C32' 55.4(7) . . ?
C31' C29 C32' 109.6(5) . . ?
C22 C29 C31 109.4(5) . . ?
C30 C29 C31 110.0(5) . . ?
C31' C29 C31 55.4(7) . . ?
C32' C29 C31 140.8(7) . . ?
C22 C29 C30' 109.7(5) . . ?
C30 C29 C30' 56.3(7) . . ?
C31' C29 C30' 109.0(5) . . ?
C32' C29 C30' 108.8(5) . . ?
C31 C29 C30' 56.9(7) . . ?
C22 C29 C32 110.0(5) . . ?
C30 C29 C32 108.9(5) . . ?
C31' C29 C32 56.1(7) . . ?
C32' C29 C32 56.7(7) . . ?
C31 C29 C32 108.6(5) . . ?
C30' C29 C32 140.3(7) . . ?
C34 C33 C36 105.1(7) . . ?
C34 C33 C35 111.0(6) . . ?
C36 C33 C35 105.8(7) . . ?
C34 C33 C24 110.2(6) . . ?
C36 C33 C24 112.2(6) . . ?
C35 C33 C24 112.2(6) . . ?
C48 O1 C37 113.3(6) . . ?
C48 O1 Ca1 125.5(4) . . ?
C37 O1 Ca1 121.2(4) . . ?
O1 C37 C38 106.9(6) . . ?
O2 C38 C37 105.9(6) . . ?
C39 O2 C38 114.6(6) . . ?
C39 O2 Ca1 124.9(4) . . ?
C38 O2 Ca1 113.6(4) . . ?
O2 C39 C40 106.6(6) . . ?
O3 C40 C39 106.3(6) . . ?
C41 O3 C40 114.0(6) . . ?
C41 O3 Ca1 114.4(4) . . ?
C40 O3 Ca1 113.5(4) . . ?
O3 C41 C42 106.0(7) . . ?
O4 C42 C41 107.6(6) . . ?
C42 O4 C43 112.5(6) . . ?
C42 O4 Ca1 124.6(5) . . ?
C43 O4 Ca1 122.9(5) . . ?
O4 C43 C44 108.4(7) . . ?
O5 C44 C43 108.2(7) . . ?
C45 O5 C44 113.3(6) . . ?
C45 O5 Ca1 117.4(4) . . ?
C44 O5 Ca1 112.2(4) . . ?
O5 C45 C46 107.8(7) . . ?
O6 C46 C45 106.0(6) . . ?
C47 O6 C46 113.2(6) . . ?
C47 O6 Ca1 114.9(4) . . ?
C46 O6 Ca1 116.6(5) . . ?
O6 C47 C48 106.5(6) . . ?
O1 C48 C47 107.2(6) . . ?
C5S C1S C2S 103.8(12) . . ?
O1S C2S C1S 107.4(11) . . ?
C4S O1S C2S 104.2(12) . . ?
O1S C4S C5S 108.8(15) . . ?
C4S C5S C1S 108.1(15) . . ?

loop_
_geom_bond_atom_site_label_1
_geom_bond_atom_site_label_2
_geom_bond_distance
_geom_bond_site_symmetry_2
_geom_bond_publ_flag
Ca1 O2 2.516(5) . ?
Ca1 O4 2.540(5) . ?
Ca1 O5 2.582(5) . ?
Ca1 O3 2.613(5) . ?
Ca1 O6 2.618(5) . ?
Ca1 O1 2.624(5) . ?
Ca1 S2 2.775(3) . ?
Ca1 S1 2.851(2) . ?
S1 C1 1.785(7) . ?
C1 C2 1.430(10) . ?
C1 C6 1.434(10) . ?
C2 C3 1.409(10) . ?
C2 C7 1.552(10) . ?
C3 C4 1.376(10) . ?
C4 C5 1.386(10) . ?
C4 C11 1.543(10) . ?
C5 C6 1.392(10) . ?
C6 C15 1.551(10) . ?
C7 C8 1.533(10) . ?
C7 C10 1.535(10) . ?
C7 C9 1.539(10) . ?
C11 C12 1.504(12) . ?
C11 C13 1.517(11) . ?
C11 C14 1.519(12) . ?
C15 C18 1.531(10) . ?
C15 C17 1.533(10) . ?
C15 C16 1.539(10) . ?
S2 C19 1.764(7) . ?
C19 C20 1.428(10) . ?
C19 C24 1.438(10) . ?
C20 C21 1.394(10) . ?
C20 C25 1.539(10) . ?
C21 C22 1.376(10) . ?
C22 C23 1.394(10) . ?
C22 C29 1.523(8) . ?
C23 C24 1.389(9) . ?
C24 C33 1.557(10) . ?
C25 C28 1.527(10) . ?
C25 C26 1.542(10) . ?
C25 C27 1.554(10) . ?
C29 C30 1.524(7) . ?
C29 C31' 1.527(8) . ?
C29 C32' 1.529(8) . ?
C29 C31 1.530(7) . ?
C29 C30' 1.536(8) . ?
C29 C32 1.538(7) . ?
C33 C34 1.537(10) . ?
C33 C36 1.545(10) . ?
C33 C35 1.548(10) . ?
O1 C48 1.414(8) . ?
O1 C37 1.443(8) . ?
C37 C38 1.496(11) . ?
C38 O2 1.434(9) . ?
O2 C39 1.419(8) . ?
C39 C40 1.480(10) . ?
C40 O3 1.427(8) . ?
O3 C41 1.424(9) . ?
C41 C42 1.505(11) . ?
C42 O4 1.412(9) . ?
O4 C43 1.434(9) . ?
C43 C44 1.479(11) . ?
C44 O5 1.433(9) . ?
O5 C45 1.417(9) . ?
C45 C46 1.489(11) . ?
C46 O6 1.431(9) . ?
O6 C47 1.427(9) . ?
C47 C48 1.505(10) . ?
C1S C5S 1.453(18) . ?
C1S C2S 1.472(15) . ?
C2S O1S 1.451(14) . ?
O1S C4S 1.398(16) . ?
C4S C5S 1.425(19) . ?

loop_
_cod_changelog_entry_id
_cod_changelog_entry_author
_cod_changelog_entry_date
_cod_changelog_entry_text
1 'Vaitkus, Antanas' 2024-11-17T23:38:10+02:00
;
 Replaced the '&G' character sequence with the backslash character ('\')
 in the '_diffrn_measurement_method' data value.
;
